data_1519981
loop_
_publ_author_name
'Callear, Samantha K.'
'Hursthouse, Michael B.'

_publ_section_title
;
 1,1,3,3-Tetramethylbutylammonium methyloxalate
;
_journal_name_full 'Crystal Structure Report Archive'
_journal_page_first 518
_journal_year 2008
_chemical_formula_sum 'C11 H23 N O4'
_chemical_formula_weight 233.30
_chemical_name_systematic
;
Methylmalonic acid and 1,1,3,3-tetramethylbutylamine
;
_space_group_IT_number 2
_symmetry_cell_setting triclinic
_symmetry_space_group_name_Hall '-P 1'
_symmetry_space_group_name_H-M 'P -1'
_atom_sites_solution_hydrogens geom
_atom_sites_solution_primary direct
_atom_sites_solution_secondary difmap
_cell_angle_alpha 84.512(7)
_cell_angle_beta 85.814(7)
_cell_angle_gamma 89.942(7)
_cell_formula_units_Z 8
_cell_length_a 11.189(7)
_cell_length_b 11.208(6)
_cell_length_c 21.906(13)
_cell_measurement_reflns_used 975
_cell_measurement_temperature 120(2)
_cell_measurement_theta_max 21.07
_cell_measurement_theta_min 2.75
_cell_volume 2727(3)
_computing_cell_refinement 'Bruker SAINT'
_computing_data_collection 'Bruker APEX2'
_computing_data_reduction 'Bruker SAINT'
_computing_structure_refinement 'SHELXL-97 (Sheldrick, 1997)'
_diffrn_ambient_temperature 120(2)
_diffrn_measured_fraction_theta_full 0.989
_diffrn_measured_fraction_theta_max 0.989
_diffrn_measurement_device_type 'Bruker SMART APEX2 CCD diffractometer'
_diffrn_measurement_method 'fine-slice \w scans'
_diffrn_radiation_monochromator 'silicon 111'
_diffrn_radiation_source 'Daresbury SRS station 9.8'
_diffrn_radiation_type synchrotron
_diffrn_radiation_wavelength 0.6905
_diffrn_reflns_av_R_equivalents 0.0668
_diffrn_reflns_av_sigmaI/netI 0.0859
_diffrn_reflns_limit_h_max 11
_diffrn_reflns_limit_h_min -11
_diffrn_reflns_limit_k_max 11
_diffrn_reflns_limit_k_min -11
_diffrn_reflns_limit_l_max 23
_diffrn_reflns_limit_l_min -22
_diffrn_reflns_number 14900
_diffrn_reflns_theta_full 21.34
_diffrn_reflns_theta_max 21.34
_diffrn_reflns_theta_min 2.92
_diffrn_standards_decay_% 5
_diffrn_standards_number 0
_exptl_absorpt_coefficient_mu 0.085
_exptl_absorpt_correction_T_max 0.9991
_exptl_absorpt_correction_T_min 0.9966
_exptl_absorpt_correction_type none
_exptl_crystal_colour colourless
_exptl_crystal_density_diffrn 1.136
_exptl_crystal_density_method 'not measured'
_exptl_crystal_description plate
_exptl_crystal_F_000 1024
_exptl_crystal_size_max 0.04
_exptl_crystal_size_mid 0.04
_exptl_crystal_size_min 0.01
_refine_diff_density_max 0.376
_refine_diff_density_min -0.298
_refine_diff_density_rms 0.079
_refine_ls_extinction_coef 0.076(6)
_refine_ls_extinction_expression Fc^*^=kFc[1+0.001xFc^2^\l^3^/sin(2\q)]^-1/4^
_refine_ls_extinction_method SHELXL
_refine_ls_goodness_of_fit_ref 1.050
_refine_ls_hydrogen_treatment constr
_refine_ls_matrix_type full
_refine_ls_number_parameters 610
_refine_ls_number_reflns 6612
_refine_ls_number_restraints 0
_refine_ls_restrained_S_all 1.050
_refine_ls_R_factor_all 0.1253
_refine_ls_R_factor_gt 0.0988
_refine_ls_shift/su_max 0.000
_refine_ls_shift/su_mean 0.000
_refine_ls_structure_factor_coef Fsqd
_refine_ls_weighting_details 'calc w=1/[\s^2^(Fo^2^)+(0.1225P)^2^+10.9513P] where P=(Fo^2^+2Fc^2^)/3'
_refine_ls_weighting_scheme calc
_refine_ls_wR_factor_gt 0.2520
_refine_ls_wR_factor_ref 0.2717
_reflns_number_gt 4985
_reflns_number_total 6612
_reflns_threshold_expression >2sigma(I)
_cod_data_source_file eCrystal-518.cif
_cod_data_source_block ssf1327
_cod_depositor_comments
;
Citation :
Callear, Samantha K. and Hursthouse, Michael B. (2008) 
University of Southampton, Crystal Structure Report Archive. 
(doi:10.5258/ecrystals/518)

More at:
http://ecrystals.chem.soton.ac.uk/518/
;
_cod_original_sg_symbol_H-M P-1
_cod_database_code 1519981

loop_
_symmetry_equiv_pos_as_xyz
'x, y, z'
'-x, -y, -z'

loop_
_atom_site_label
_atom_site_type_symbol
_atom_site_fract_x
_atom_site_fract_y
_atom_site_fract_z
_atom_site_U_iso_or_equiv
_atom_site_adp_type
_atom_site_occupancy
_atom_site_symmetry_multiplicity
_atom_site_calc_flag
_atom_site_refinement_flags
_atom_site_disorder_assembly
_atom_site_disorder_group
C1 C 0.3460(7) 1.7753(7) 0.0030(4) 0.038(2) Uani 1 1 d . . .
C2 C 0.3797(7) 1.6687(7) 0.0460(4) 0.039(2) Uani 1 1 d . . .
C3 C 0.3784(8) 1.4571(8) 0.0633(5) 0.048(2) Uani 1 1 d . . .
H3A H 0.4596 1.4643 0.0766 0.072 Uiso 1 1 calc R . .
H3B H 0.3745 1.3883 0.0390 0.072 Uiso 1 1 calc R . .
H3C H 0.3212 1.4454 0.0994 0.072 Uiso 1 1 calc R . .
O1A O 0.4056(5) 1.8697(5) 0.0084(2) 0.0394(14) Uani 1 1 d . . .
O1B O 0.2644(5) 1.7639(5) -0.0316(2) 0.0398(14) Uani 1 1 d . . .
O2A O 0.3494(5) 1.5637(5) 0.0266(3) 0.0383(14) Uani 1 1 d . . .
O2B O 0.4290(6) 1.6747(5) 0.0938(3) 0.0575(18) Uani 1 1 d . . .
C21 C 0.4358(9) 1.1886(8) 0.1858(5) 0.057(3) Uani 1 1 d . . .
H21A H 0.4450 1.2339 0.1451 0.086 Uiso 1 1 calc R . .
H21B H 0.4937 1.2182 0.2123 0.086 Uiso 1 1 calc R . .
H21C H 0.3544 1.1989 0.2040 0.086 Uiso 1 1 calc R . .
C22 C 0.4584(7) 1.0550(7) 0.1792(4) 0.037(2) Uani 1 1 d . . .
C23 C 0.5911(7) 1.0456(7) 0.1566(4) 0.0327(19) Uani 1 1 d . . .
H23A H 0.6061 1.1107 0.1231 0.039 Uiso 1 1 calc R . .
H23B H 0.6377 1.0663 0.1909 0.039 Uiso 1 1 calc R . .
C24 C 0.6493(7) 0.9339(7) 0.1334(3) 0.0312(18) Uani 1 1 d . . .
C26 C 0.4329(8) 0.9880(9) 0.2437(4) 0.053(2) Uani 1 1 d . . .
H26A H 0.3535 1.0102 0.2608 0.079 Uiso 1 1 calc R . .
H26B H 0.4938 1.0098 0.2707 0.079 Uiso 1 1 calc R . .
H26C H 0.4351 0.9013 0.2406 0.079 Uiso 1 1 calc R . .
C27 C 0.3736(8) 1.0142(10) 0.1340(5) 0.061(3) Uani 1 1 d . . .
H27A H 0.3924 1.0574 0.0934 0.092 Uiso 1 1 calc R . .
H27B H 0.2908 1.0309 0.1483 0.092 Uiso 1 1 calc R . .
H27C H 0.3830 0.9279 0.1312 0.092 Uiso 1 1 calc R . .
C28 C 0.7858(7) 0.9550(8) 0.1257(4) 0.036(2) Uani 1 1 d . . .
H28A H 0.8160 0.9641 0.1659 0.054 Uiso 1 1 calc R . .
H28B H 0.8036 1.0279 0.0981 0.054 Uiso 1 1 calc R . .
H28C H 0.8248 0.8864 0.1082 0.054 Uiso 1 1 calc R . .
C29 C 0.6218(7) 0.8167(7) 0.1722(4) 0.037(2) Uani 1 1 d . . .
H29A H 0.6417 0.8240 0.2145 0.056 Uiso 1 1 calc R . .
H29B H 0.6696 0.7525 0.1553 0.056 Uiso 1 1 calc R . .
H29C H 0.5364 0.7976 0.1719 0.056 Uiso 1 1 calc R . .
N25 N 0.6130(5) 0.9164(6) 0.0691(3) 0.0307(15) Uani 1 1 d . . .
H25A H 0.6631 0.8630 0.0518 0.046 Uiso 1 1 calc R . .
H25B H 0.6176 0.9878 0.0454 0.046 Uiso 1 1 calc R . .
H25C H 0.5364 0.8880 0.0716 0.046 Uiso 1 1 calc R . .
C31 C 0.7207(7) 0.6601(7) 0.4908(3) 0.0292(18) Uani 1 1 d . . .
C32 C 0.8325(7) 0.6276(7) 0.4512(4) 0.037(2) Uani 1 1 d . . .
C33 C 1.0437(7) 0.6251(7) 0.4419(4) 0.041(2) Uani 1 1 d . . .
H33A H 1.0418 0.5386 0.4383 0.061 Uiso 1 1 calc R . .
H33B H 1.1113 0.6443 0.4654 0.061 Uiso 1 1 calc R . .
H33C H 1.0530 0.6683 0.4008 0.061 Uiso 1 1 calc R . .
O31A O 0.6246(5) 0.6100(5) 0.4795(2) 0.0373(14) Uani 1 1 d . . .
O31B O 0.7323(5) 0.7325(5) 0.5297(3) 0.0403(14) Uani 1 1 d . . .
O32A O 0.8305(6) 0.5767(7) 0.4051(3) 0.066(2) Uani 1 1 d . . .
O32B O 0.9328(4) 0.6607(5) 0.4734(2) 0.0364(14) Uani 1 1 d . . .
C41 C 0.6631(10) 0.4071(9) 0.7136(5) 0.062(3) Uani 1 1 d . . .
H41A H 0.7315 0.4626 0.7062 0.093 Uiso 1 1 calc R . .
H41B H 0.6912 0.3248 0.7109 0.093 Uiso 1 1 calc R . .
H41C H 0.6244 0.4142 0.7547 0.093 Uiso 1 1 calc R . .
C42 C 0.5711(7) 0.4386(7) 0.6642(4) 0.037(2) Uani 1 1 d . . .
C43 C 0.5496(7) 0.5729(7) 0.6607(4) 0.039(2) Uani 1 1 d . . .
H43A H 0.6220 0.6109 0.6384 0.047 Uiso 1 1 calc R . .
H43B H 0.5490 0.5949 0.7034 0.047 Uiso 1 1 calc R . .
C44 C 0.4433(7) 0.6368(7) 0.6330(3) 0.0308(18) Uani 1 1 d . . .
C46 C 0.4584(9) 0.3611(8) 0.6844(4) 0.052(2) Uani 1 1 d . . .
H46A H 0.4226 0.3844 0.7236 0.078 Uiso 1 1 calc R . .
H46B H 0.4809 0.2764 0.6893 0.078 Uiso 1 1 calc R . .
H46C H 0.4002 0.3732 0.6531 0.078 Uiso 1 1 calc R . .
C47 C 0.6279(8) 0.3985(7) 0.6032(4) 0.044(2) Uani 1 1 d . . .
H47A H 0.5680 0.4028 0.5726 0.066 Uiso 1 1 calc R . .
H47B H 0.6563 0.3159 0.6101 0.066 Uiso 1 1 calc R . .
H47C H 0.6956 0.4514 0.5882 0.066 Uiso 1 1 calc R . .
C48 C 0.3241(7) 0.6123(8) 0.6695(4) 0.041(2) Uani 1 1 d . . .
H48A H 0.3326 0.6232 0.7128 0.062 Uiso 1 1 calc R . .
H48B H 0.2985 0.5299 0.6658 0.062 Uiso 1 1 calc R . .
H48C H 0.2640 0.6682 0.6533 0.062 Uiso 1 1 calc R . .
C49 C 0.4703(7) 0.7723(6) 0.6272(4) 0.0349(19) Uani 1 1 d . . .
H49A H 0.4003 0.8165 0.6130 0.052 Uiso 1 1 calc R . .
H49B H 0.5392 0.7902 0.5974 0.052 Uiso 1 1 calc R . .
H49C H 0.4886 0.7965 0.6673 0.052 Uiso 1 1 calc R . .
N45 N 0.4260(5) 0.6096(5) 0.5677(3) 0.0303(16) Uani 1 1 d . . .
H45A H 0.4975 0.6163 0.5450 0.07(3) Uiso 1 1 calc R . .
H45B H 0.3731 0.6625 0.5508 0.03(2) Uiso 1 1 calc R . .
H45C H 0.3969 0.5337 0.5681 0.03(2) Uiso 1 1 calc R . .
C51 C 0.3301(7) 0.8983(7) 0.4551(4) 0.0346(19) Uani 1 1 d . . .
C52 C 0.2229(7) 0.8488(7) 0.4994(4) 0.0318(19) Uani 1 1 d . . .
C53 C 0.5405(7) 0.8984(8) 0.4359(4) 0.045(2) Uani 1 1 d . . .
H53A H 0.5394 0.8667 0.3958 0.068 Uiso 1 1 calc R . .
H53B H 0.6123 0.8699 0.4558 0.068 Uiso 1 1 calc R . .
H53C H 0.5416 0.9862 0.4302 0.068 Uiso 1 1 calc R . .
O51A O 0.4339(4) 0.8574(4) 0.4744(2) 0.0346(13) Uani 1 1 d . . .
O51B O 0.3187(5) 0.9638(6) 0.4087(3) 0.0513(16) Uani 1 1 d . . .
O52A O 0.1302(5) 0.9095(5) 0.4936(2) 0.0391(14) Uani 1 1 d . . .
O52B O 0.2380(5) 0.7569(5) 0.5334(3) 0.0394(14) Uani 1 1 d . . .
C61 C 0.9834(9) 0.3485(10) 0.7845(5) 0.063(3) Uani 1 1 d . . .
H61A H 1.0395 0.2828 0.7926 0.094 Uiso 1 1 calc R . .
H61B H 1.0035 0.3891 0.7434 0.094 Uiso 1 1 calc R . .
H61C H 0.9015 0.3165 0.7867 0.094 Uiso 1 1 calc R . .
C62 C 0.9920(7) 0.4386(7) 0.8329(4) 0.036(2) Uani 1 1 d . . .
C63 C 1.1272(7) 0.4640(7) 0.8366(4) 0.039(2) Uani 1 1 d . . .
H63A H 1.1603 0.3904 0.8576 0.047 Uiso 1 1 calc R . .
H63B H 1.1630 0.4700 0.7938 0.047 Uiso 1 1 calc R . .
C64 C 1.1803(7) 0.5699(7) 0.8665(3) 0.0311(18) Uani 1 1 d . . .
C66 C 0.9197(8) 0.5495(9) 0.8144(4) 0.052(2) Uani 1 1 d . . .
H66A H 0.9557 0.5897 0.7758 0.078 Uiso 1 1 calc R . .
H66B H 0.9196 0.6043 0.8467 0.078 Uiso 1 1 calc R . .
H66C H 0.8371 0.5259 0.8090 0.078 Uiso 1 1 calc R . .
C67 C 0.9359(8) 0.3792(8) 0.8944(4) 0.052(2) Uani 1 1 d . . .
H67A H 0.8577 0.3448 0.8881 0.078 Uiso 1 1 calc R . .
H67B H 0.9255 0.4393 0.9240 0.078 Uiso 1 1 calc R . .
H67C H 0.9886 0.3155 0.9102 0.078 Uiso 1 1 calc R . .
C68 C 1.1616(8) 0.6932(7) 0.8313(4) 0.041(2) Uani 1 1 d . . .
H68A H 1.2070 0.7542 0.8492 0.061 Uiso 1 1 calc R . .
H68B H 1.0762 0.7132 0.8343 0.061 Uiso 1 1 calc R . .
H68C H 1.1896 0.6908 0.7880 0.061 Uiso 1 1 calc R . .
C69 C 1.3135(7) 0.5447(7) 0.8700(4) 0.038(2) Uani 1 1 d . . .
H69A H 1.3510 0.6090 0.8893 0.057 Uiso 1 1 calc R . .
H69B H 1.3511 0.5407 0.8284 0.057 Uiso 1 1 calc R . .
H69C H 1.3241 0.4680 0.8945 0.057 Uiso 1 1 calc R . .
N65 N 1.1312(5) 0.5770(6) 0.9318(3) 0.0322(16) Uani 1 1 d . . .
H65A H 1.1724 0.6336 0.9489 0.048 Uiso 1 1 calc R . .
H65B H 1.1391 0.5046 0.9537 0.048 Uiso 1 1 calc R . .
H65C H 1.0523 0.5970 0.9323 0.048 Uiso 1 1 calc R . .
C71 C -0.1138(7) 0.8337(7) 0.9512(4) 0.0335(19) Uani 1 1 d . . .
C72 C -0.1610(7) 0.7181(7) 0.9909(4) 0.0320(19) Uani 1 1 d . . .
C73 C -0.1076(7) 1.0457(7) 0.9428(4) 0.042(2) Uani 1 1 d . . .
H73A H -0.0200 1.0436 0.9375 0.062 Uiso 1 1 calc R . .
H73B H -0.1323 1.1114 0.9674 0.062 Uiso 1 1 calc R . .
H73C H -0.1406 1.0584 0.9025 0.062 Uiso 1 1 calc R . .
O71A O -0.1525(5) 0.9319(4) 0.9746(2) 0.0354(14) Uani 1 1 d . . .
O71B O -0.0527(7) 0.8323(6) 0.9056(3) 0.073(2) Uani 1 1 d . . .
O72A O -0.2428(5) 0.7296(5) 1.0300(3) 0.0410(14) Uani 1 1 d . . .
O72B O -0.1052(5) 0.6253(5) 0.9798(2) 0.0366(14) Uani 1 1 d . . .
C81 C -0.0113(9) 0.9910(9) 0.7438(4) 0.054(2) Uani 1 1 d . . .
H81A H 0.0032 1.0692 0.7585 0.081 Uiso 1 1 calc R . .
H81B H 0.0167 0.9274 0.7732 0.081 Uiso 1 1 calc R . .
H81C H -0.0972 0.9806 0.7399 0.081 Uiso 1 1 calc R . .
C82 C 0.0575(8) 0.9842(7) 0.6804(4) 0.043(2) Uani 1 1 d . . .
C83 C 0.0505(7) 0.8577(7) 0.6584(4) 0.0325(19) Uani 1 1 d . . .
H83A H 0.1160 0.8539 0.6258 0.039 Uiso 1 1 calc R . .
H83B H 0.0722 0.8011 0.6934 0.039 Uiso 1 1 calc R . .
C84 C -0.0605(7) 0.8038(7) 0.6339(4) 0.0343(19) Uani 1 1 d . . .
C86 C 0.1917(8) 1.0028(9) 0.6898(5) 0.055(3) Uani 1 1 d . . .
H86A H 0.2392 0.9970 0.6508 0.083 Uiso 1 1 calc R . .
H86B H 0.2175 0.9410 0.7207 0.083 Uiso 1 1 calc R . .
H86C H 0.2034 1.0822 0.7038 0.083 Uiso 1 1 calc R . .
C87 C 0.0164(11) 1.0800(8) 0.6347(5) 0.068(3) Uani 1 1 d . . .
H87A H 0.0533 1.0682 0.5938 0.102 Uiso 1 1 calc R . .
H87B H 0.0398 1.1586 0.6462 0.102 Uiso 1 1 calc R . .
H87C H -0.0710 1.0760 0.6342 0.102 Uiso 1 1 calc R . .
C88 C -0.1772(7) 0.8157(7) 0.6738(4) 0.036(2) Uani 1 1 d . . .
H88A H -0.1982 0.9006 0.6740 0.054 Uiso 1 1 calc R . .
H88B H -0.1665 0.7816 0.7159 0.054 Uiso 1 1 calc R . .
H88C H -0.2416 0.7725 0.6571 0.054 Uiso 1 1 calc R . .
C89 C -0.0358(8) 0.6724(7) 0.6263(4) 0.038(2) Uani 1 1 d . . .
H89A H -0.0191 0.6307 0.6661 0.056 Uiso 1 1 calc R . .
H89B H 0.0337 0.6660 0.5969 0.056 Uiso 1 1 calc R . .
H89C H -0.1060 0.6360 0.6111 0.056 Uiso 1 1 calc R . .
N85 N -0.0794(5) 0.8631(6) 0.5700(3) 0.0312(15) Uani 1 1 d . . .
H85A H -0.1117 0.9370 0.5731 0.047 Uiso 1 1 calc R . .
H85B H -0.1301 0.8173 0.5513 0.047 Uiso 1 1 calc R . .
H85C H -0.0078 0.8703 0.5474 0.047 Uiso 1 1 calc R . .

loop_
_atom_site_aniso_label
_atom_site_aniso_U_11
_atom_site_aniso_U_22
_atom_site_aniso_U_33
_atom_site_aniso_U_23
_atom_site_aniso_U_13
_atom_site_aniso_U_12
C1 0.036(5) 0.035(5) 0.043(5) -0.009(4) 0.001(4) -0.001(4)
C2 0.033(5) 0.040(5) 0.045(6) -0.005(4) -0.002(4) -0.005(4)
C3 0.036(5) 0.036(5) 0.073(7) 0.001(5) -0.010(5) -0.008(4)
O1A 0.041(3) 0.034(3) 0.045(3) -0.004(3) -0.013(3) -0.014(3)
O1B 0.043(3) 0.034(3) 0.043(3) 0.000(3) -0.012(3) -0.016(3)
O2A 0.035(3) 0.026(3) 0.055(4) -0.005(3) -0.008(3) -0.009(2)
O2B 0.077(5) 0.045(4) 0.054(4) -0.004(3) -0.032(4) -0.009(3)
C21 0.060(6) 0.048(6) 0.062(6) -0.007(5) 0.012(5) 0.003(5)
C22 0.040(5) 0.033(5) 0.038(5) -0.011(4) -0.003(4) 0.002(4)
C23 0.035(5) 0.033(5) 0.029(4) -0.002(4) 0.001(4) -0.011(3)
C24 0.029(4) 0.035(5) 0.030(4) 0.000(4) -0.004(3) -0.008(3)
C26 0.047(6) 0.058(6) 0.048(6) 0.002(5) 0.014(4) 0.003(4)
C27 0.031(5) 0.072(7) 0.086(8) -0.033(6) -0.002(5) 0.006(5)
C28 0.026(4) 0.044(5) 0.039(5) -0.008(4) -0.004(4) -0.007(4)
C29 0.040(5) 0.034(5) 0.038(5) -0.005(4) -0.001(4) -0.001(4)
N25 0.028(3) 0.033(4) 0.032(4) -0.003(3) -0.003(3) -0.009(3)
C31 0.031(5) 0.024(4) 0.034(5) -0.004(4) -0.006(4) -0.010(3)
C32 0.028(5) 0.034(5) 0.050(6) -0.004(4) -0.003(4) -0.008(4)
C33 0.035(5) 0.028(5) 0.058(6) -0.007(4) 0.000(4) -0.003(4)
O31A 0.034(3) 0.037(3) 0.042(3) -0.007(3) -0.004(2) -0.010(3)
O31B 0.032(3) 0.045(3) 0.045(3) -0.017(3) -0.002(3) -0.012(3)
O32A 0.045(4) 0.102(6) 0.061(4) -0.051(4) -0.006(3) 0.000(4)
O32B 0.025(3) 0.034(3) 0.051(4) -0.013(3) -0.002(3) -0.008(2)
C41 0.074(7) 0.053(6) 0.064(7) -0.005(5) -0.043(6) 0.011(5)
C42 0.041(5) 0.032(5) 0.039(5) 0.004(4) -0.013(4) -0.003(4)
C43 0.036(5) 0.044(5) 0.038(5) -0.006(4) -0.009(4) -0.006(4)
C44 0.039(5) 0.030(4) 0.023(4) -0.007(3) -0.002(3) -0.001(3)
C46 0.060(6) 0.042(5) 0.052(6) 0.002(4) -0.003(5) -0.005(4)
C47 0.047(5) 0.031(5) 0.055(6) -0.005(4) -0.010(4) -0.006(4)
C48 0.043(5) 0.039(5) 0.040(5) -0.009(4) 0.004(4) -0.001(4)
C49 0.043(5) 0.021(4) 0.043(5) -0.007(4) -0.007(4) 0.000(3)
N45 0.028(4) 0.026(4) 0.037(4) -0.003(3) -0.005(3) -0.004(3)
C51 0.030(5) 0.033(5) 0.041(5) -0.008(4) 0.001(4) -0.004(4)
C52 0.028(5) 0.028(5) 0.040(5) -0.007(4) -0.004(4) -0.003(4)
C53 0.035(5) 0.034(5) 0.064(6) -0.003(4) 0.002(4) -0.016(4)
O51A 0.030(3) 0.030(3) 0.043(3) -0.002(2) 0.003(2) -0.003(2)
O51B 0.045(4) 0.059(4) 0.045(4) 0.017(3) 0.001(3) -0.009(3)
O52A 0.034(3) 0.040(3) 0.041(3) 0.007(3) -0.001(3) -0.003(3)
O52B 0.038(3) 0.037(4) 0.042(3) 0.005(3) -0.002(3) 0.000(3)
C61 0.053(6) 0.073(7) 0.068(7) -0.034(6) -0.014(5) -0.014(5)
C62 0.043(5) 0.031(5) 0.039(5) -0.014(4) -0.015(4) -0.009(4)
C63 0.039(5) 0.038(5) 0.042(5) -0.009(4) 0.001(4) -0.007(4)
C64 0.030(4) 0.033(5) 0.031(5) -0.005(4) 0.000(3) 0.000(3)
C66 0.047(5) 0.059(6) 0.050(6) -0.008(5) -0.011(4) -0.009(5)
C67 0.043(5) 0.050(6) 0.065(6) -0.016(5) -0.005(5) -0.019(4)
C68 0.050(5) 0.037(5) 0.034(5) -0.001(4) 0.001(4) -0.006(4)
C69 0.034(5) 0.036(5) 0.044(5) -0.006(4) 0.008(4) -0.001(4)
N65 0.028(4) 0.028(4) 0.039(4) -0.003(3) 0.002(3) -0.011(3)
C71 0.033(5) 0.031(5) 0.036(5) -0.006(4) 0.010(4) -0.003(4)
C72 0.029(4) 0.026(5) 0.041(5) -0.010(4) 0.004(4) -0.006(4)
C73 0.037(5) 0.031(5) 0.055(6) 0.005(4) 0.000(4) -0.005(4)
O71A 0.035(3) 0.021(3) 0.047(3) 0.003(3) 0.005(3) -0.006(2)
O71B 0.102(6) 0.037(4) 0.073(5) -0.008(3) 0.038(5) -0.007(4)
O72A 0.041(3) 0.031(3) 0.051(4) -0.008(3) 0.005(3) -0.010(3)
O72B 0.032(3) 0.031(3) 0.047(3) -0.006(3) 0.000(3) -0.005(3)
C81 0.059(6) 0.047(6) 0.060(6) -0.024(5) -0.007(5) -0.005(4)
C82 0.051(5) 0.038(5) 0.045(5) -0.010(4) -0.021(4) -0.014(4)
C83 0.029(4) 0.037(5) 0.030(4) 0.002(4) -0.004(3) -0.003(3)
C84 0.033(5) 0.036(5) 0.035(5) -0.009(4) 0.001(4) -0.010(4)
C86 0.042(5) 0.062(6) 0.065(6) -0.012(5) -0.014(5) -0.015(5)
C87 0.099(9) 0.036(6) 0.073(7) 0.003(5) -0.034(6) -0.034(5)
C88 0.029(4) 0.035(5) 0.046(5) -0.009(4) -0.008(4) -0.001(3)
C89 0.046(5) 0.032(5) 0.036(5) -0.003(4) -0.010(4) 0.003(4)
N85 0.028(4) 0.033(4) 0.034(4) -0.007(3) -0.006(3) -0.003(3)

loop_
_atom_type_symbol
_atom_type_description
_atom_type_scat_dispersion_real
_atom_type_scat_dispersion_imag
_atom_type_scat_source
C C 0.0033 0.0016 'International Tables Vol C Tables 4.2.6.8 and 6.1.1.4'
H H 0.0000 0.0000 'International Tables Vol C Tables 4.2.6.8 and 6.1.1.4'
N N 0.0061 0.0033 'International Tables Vol C Tables 4.2.6.8 and 6.1.1.4'
O O 0.0106 0.0060 'International Tables Vol C Tables 4.2.6.8 and 6.1.1.4'

loop_
_geom_angle_atom_site_label_1
_geom_angle_atom_site_label_2
_geom_angle_atom_site_label_3
_geom_angle
_geom_angle_site_symmetry_1
_geom_angle_site_symmetry_3
O1B C1 O1A 127.3(8) . .
O1B C1 C2 119.1(7) . .
O1A C1 C2 113.6(7) . .
O2B C2 O2A 122.2(8) . .
O2B C2 C1 125.1(8) . .
O2A C2 C1 112.7(7) . .
O2A C3 H3A 109.5 . .
O2A C3 H3B 109.5 . .
H3A C3 H3B 109.5 . .
O2A C3 H3C 109.5 . .
H3A C3 H3C 109.5 . .
H3B C3 H3C 109.5 . .
C2 O2A C3 117.4(7) . .
C22 C21 H21A 109.5 . .
C22 C21 H21B 109.5 . .
H21A C21 H21B 109.5 . .
C22 C21 H21C 109.5 . .
H21A C21 H21C 109.5 . .
H21B C21 H21C 109.5 . .
C27 C22 C23 113.0(7) . .
C27 C22 C21 108.2(8) . .
C23 C22 C21 106.0(7) . .
C27 C22 C26 111.2(8) . .
C23 C22 C26 111.2(7) . .
C21 C22 C26 106.8(7) . .
C24 C23 C22 124.8(6) . .
C24 C23 H23A 106.1 . .
C22 C23 H23A 106.1 . .
C24 C23 H23B 106.1 . .
C22 C23 H23B 106.1 . .
H23A C23 H23B 106.3 . .
C29 C24 C23 116.4(6) . .
C29 C24 N25 106.3(6) . .
C23 C24 N25 110.8(6) . .
C29 C24 C28 109.7(6) . .
C23 C24 C28 108.0(6) . .
N25 C24 C28 105.1(6) . .
C22 C26 H26A 109.5 . .
C22 C26 H26B 109.5 . .
H26A C26 H26B 109.5 . .
C22 C26 H26C 109.5 . .
H26A C26 H26C 109.5 . .
H26B C26 H26C 109.5 . .
C22 C27 H27A 109.5 . .
C22 C27 H27B 109.5 . .
H27A C27 H27B 109.5 . .
C22 C27 H27C 109.5 . .
H27A C27 H27C 109.5 . .
H27B C27 H27C 109.5 . .
C24 C28 H28A 109.5 . .
C24 C28 H28B 109.5 . .
H28A C28 H28B 109.5 . .
C24 C28 H28C 109.5 . .
H28A C28 H28C 109.5 . .
H28B C28 H28C 109.5 . .
C24 C29 H29A 109.5 . .
C24 C29 H29B 109.5 . .
H29A C29 H29B 109.5 . .
C24 C29 H29C 109.5 . .
H29A C29 H29C 109.5 . .
H29B C29 H29C 109.5 . .
C24 N25 H25A 109.5 . .
C24 N25 H25B 109.5 . .
H25A N25 H25B 109.5 . .
C24 N25 H25C 109.5 . .
H25A N25 H25C 109.5 . .
H25B N25 H25C 109.5 . .
O31B C31 O31A 126.7(7) . .
O31B C31 C32 118.1(6) . .
O31A C31 C32 115.2(7) . .
O32A C32 O32B 123.1(7) . .
O32A C32 C31 124.4(7) . .
O32B C32 C31 112.4(7) . .
O32B C33 H33A 109.5 . .
O32B C33 H33B 109.5 . .
H33A C33 H33B 109.5 . .
O32B C33 H33C 109.5 . .
H33A C33 H33C 109.5 . .
H33B C33 H33C 109.5 . .
C32 O32B C33 116.5(6) . .
C42 C41 H41A 109.5 . .
C42 C41 H41B 109.5 . .
H41A C41 H41B 109.5 . .
C42 C41 H41C 109.5 . .
H41A C41 H41C 109.5 . .
H41B C41 H41C 109.5 . .
C43 C42 C47 112.4(7) . .
C43 C42 C46 114.4(7) . .
C47 C42 C46 108.7(7) . .
C43 C42 C41 107.9(7) . .
C47 C42 C41 106.5(7) . .
C46 C42 C41 106.5(7) . .
C42 C43 C44 125.2(7) . .
C42 C43 H43A 106.0 . .
C44 C43 H43A 106.0 . .
C42 C43 H43B 106.0 . .
C44 C43 H43B 106.0 . .
H43A C43 H43B 106.3 . .
C48 C44 N45 106.6(6) . .
C48 C44 C43 114.8(7) . .
N45 C44 C43 113.8(6) . .
C48 C44 C49 109.4(6) . .
N45 C44 C49 104.2(6) . .
C43 C44 C49 107.5(6) . .
C42 C46 H46A 109.5 . .
C42 C46 H46B 109.5 . .
H46A C46 H46B 109.5 . .
C42 C46 H46C 109.5 . .
H46A C46 H46C 109.5 . .
H46B C46 H46C 109.5 . .
C42 C47 H47A 109.5 . .
C42 C47 H47B 109.5 . .
H47A C47 H47B 109.5 . .
C42 C47 H47C 109.5 . .
H47A C47 H47C 109.5 . .
H47B C47 H47C 109.5 . .
C44 C48 H48A 109.5 . .
C44 C48 H48B 109.5 . .
H48A C48 H48B 109.5 . .
C44 C48 H48C 109.5 . .
H48A C48 H48C 109.5 . .
H48B C48 H48C 109.5 . .
C44 C49 H49A 109.5 . .
C44 C49 H49B 109.5 . .
H49A C49 H49B 109.5 . .
C44 C49 H49C 109.5 . .
H49A C49 H49C 109.5 . .
H49B C49 H49C 109.5 . .
C44 N45 H45A 109.5 . .
C44 N45 H45B 109.5 . .
H45A N45 H45B 109.5 . .
C44 N45 H45C 109.5 . .
H45A N45 H45C 109.5 . .
H45B N45 H45C 109.5 . .
O51B C51 O51A 125.3(7) . .
O51B C51 C52 123.5(7) . .
O51A C51 C52 111.2(7) . .
O52B C52 O52A 129.0(7) . .
O52B C52 C51 118.2(7) . .
O52A C52 C51 112.8(7) . .
O51A C53 H53A 109.5 . .
O51A C53 H53B 109.5 . .
H53A C53 H53B 109.5 . .
O51A C53 H53C 109.5 . .
H53A C53 H53C 109.5 . .
H53B C53 H53C 109.5 . .
C51 O51A C53 115.6(6) . .
C62 C61 H61A 109.5 . .
C62 C61 H61B 109.5 . .
H61A C61 H61B 109.5 . .
C62 C61 H61C 109.5 . .
H61A C61 H61C 109.5 . .
H61B C61 H61C 109.5 . .
C66 C62 C67 108.5(7) . .
C66 C62 C61 109.2(7) . .
C67 C62 C61 107.6(7) . .
C66 C62 C63 113.9(7) . .
C67 C62 C63 111.0(7) . .
C61 C62 C63 106.5(7) . .
C64 C63 C62 125.6(7) . .
C64 C63 H63A 105.9 . .
C62 C63 H63A 105.9 . .
C64 C63 H63B 105.9 . .
C62 C63 H63B 105.9 . .
H63A C63 H63B 106.3 . .
N65 C64 C69 105.6(6) . .
N65 C64 C68 107.3(6) . .
C69 C64 C68 110.3(6) . .
N65 C64 C63 112.9(6) . .
C69 C64 C63 106.4(6) . .
C68 C64 C63 114.0(7) . .
C62 C66 H66A 109.5 . .
C62 C66 H66B 109.5 . .
H66A C66 H66B 109.5 . .
C62 C66 H66C 109.5 . .
H66A C66 H66C 109.5 . .
H66B C66 H66C 109.5 . .
C62 C67 H67A 109.5 . .
C62 C67 H67B 109.5 . .
H67A C67 H67B 109.5 . .
C62 C67 H67C 109.5 . .
H67A C67 H67C 109.5 . .
H67B C67 H67C 109.5 . .
C64 C68 H68A 109.5 . .
C64 C68 H68B 109.5 . .
H68A C68 H68B 109.5 . .
C64 C68 H68C 109.5 . .
H68A C68 H68C 109.5 . .
H68B C68 H68C 109.5 . .
C64 C69 H69A 109.5 . .
C64 C69 H69B 109.5 . .
H69A C69 H69B 109.5 . .
C64 C69 H69C 109.5 . .
H69A C69 H69C 109.5 . .
H69B C69 H69C 109.5 . .
C64 N65 H65A 109.5 . .
C64 N65 H65B 109.5 . .
H65A N65 H65B 109.5 . .
C64 N65 H65C 109.5 . .
H65A N65 H65C 109.5 . .
H65B N65 H65C 109.5 . .
O71B C71 O71A 124.5(7) . .
O71B C71 C72 123.4(7) . .
O71A C71 C72 112.0(7) . .
O72A C72 O72B 128.3(7) . .
O72A C72 C71 117.4(7) . .
O72B C72 C71 114.2(7) . .
O71A C73 H73A 109.5 . .
O71A C73 H73B 109.5 . .
H73A C73 H73B 109.5 . .
O71A C73 H73C 109.5 . .
H73A C73 H73C 109.5 . .
H73B C73 H73C 109.5 . .
C71 O71A C73 116.5(6) . .
C82 C81 H81A 109.5 . .
C82 C81 H81B 109.5 . .
H81A C81 H81B 109.5 . .
C82 C81 H81C 109.5 . .
H81A C81 H81C 109.5 . .
H81B C81 H81C 109.5 . .
C87 C82 C83 112.9(7) . .
C87 C82 C81 110.6(8) . .
C83 C82 C81 111.8(7) . .
C87 C82 C86 109.9(8) . .
C83 C82 C86 104.6(7) . .
C81 C82 C86 106.6(7) . .
C84 C83 C82 125.0(7) . .
C84 C83 H83A 106.1 . .
C82 C83 H83A 106.1 . .
C84 C83 H83B 106.1 . .
C82 C83 H83B 106.1 . .
H83A C83 H83B 106.3 . .
N85 C84 C89 106.2(6) . .
N85 C84 C88 107.6(6) . .
C89 C84 C88 109.9(7) . .
N85 C84 C83 110.0(6) . .
C89 C84 C83 108.1(7) . .
C88 C84 C83 114.8(6) . .
C82 C86 H86A 109.5 . .
C82 C86 H86B 109.5 . .
H86A C86 H86B 109.5 . .
C82 C86 H86C 109.5 . .
H86A C86 H86C 109.5 . .
H86B C86 H86C 109.5 . .
C82 C87 H87A 109.5 . .
C82 C87 H87B 109.5 . .
H87A C87 H87B 109.5 . .
C82 C87 H87C 109.5 . .
H87A C87 H87C 109.5 . .
H87B C87 H87C 109.5 . .
C84 C88 H88A 109.5 . .
C84 C88 H88B 109.5 . .
H88A C88 H88B 109.5 . .
C84 C88 H88C 109.5 . .
H88A C88 H88C 109.5 . .
H88B C88 H88C 109.5 . .
C84 C89 H89A 109.5 . .
C84 C89 H89B 109.5 . .
H89A C89 H89B 109.5 . .
C84 C89 H89C 109.5 . .
H89A C89 H89C 109.5 . .
H89B C89 H89C 109.5 . .
C84 N85 H85A 109.5 . .
C84 N85 H85B 109.5 . .
H85A N85 H85B 109.5 . .
C84 N85 H85C 109.5 . .
H85A N85 H85C 109.5 . .
H85B N85 H85C 109.5 . .

loop_
_geom_bond_atom_site_label_1
_geom_bond_atom_site_label_2
_geom_bond_distance
_geom_bond_site_symmetry_2
C1 O1B 1.243(10) .
C1 O1A 1.271(10) .
C1 C2 1.514(12) .
C2 O2B 1.226(10) .
C2 O2A 1.341(10) .
C3 O2A 1.426(10) .
C3 H3A 0.9800 .
C3 H3B 0.9800 .
C3 H3C 0.9800 .
C21 C22 1.537(12) .
C21 H21A 0.9800 .
C21 H21B 0.9800 .
C21 H21C 0.9800 .
C22 C27 1.521(12) .
C22 C23 1.537(11) .
C22 C26 1.544(12) .
C23 C24 1.524(11) .
C23 H23A 0.9900 .
C23 H23B 0.9900 .
C24 C29 1.514(11) .
C24 N25 1.525(10) .
C24 C28 1.540(10) .
C26 H26A 0.9800 .
C26 H26B 0.9800 .
C26 H26C 0.9800 .
C27 H27A 0.9800 .
C27 H27B 0.9800 .
C27 H27C 0.9800 .
C28 H28A 0.9800 .
C28 H28B 0.9800 .
C28 H28C 0.9800 .
C29 H29A 0.9800 .
C29 H29B 0.9800 .
C29 H29C 0.9800 .
N25 H25A 0.9100 .
N25 H25B 0.9100 .
N25 H25C 0.9100 .
C31 O31B 1.245(9) .
C31 O31A 1.265(9) .
C31 C32 1.532(11) .
C32 O32A 1.207(10) .
C32 O32B 1.322(9) .
C33 O32B 1.449(10) .
C33 H33A 0.9800 .
C33 H33B 0.9800 .
C33 H33C 0.9800 .
C41 C42 1.564(12) .
C41 H41A 0.9800 .
C41 H41B 0.9800 .
C41 H41C 0.9800 .
C42 C43 1.520(12) .
C42 C47 1.544(12) .
C42 C46 1.546(12) .
C43 C44 1.521(11) .
C43 H43A 0.9900 .
C43 H43B 0.9900 .
C44 C48 1.515(11) .
C44 N45 1.517(9) .
C44 C49 1.541(11) .
C46 H46A 0.9800 .
C46 H46B 0.9800 .
C46 H46C 0.9800 .
C47 H47A 0.9800 .
C47 H47B 0.9800 .
C47 H47C 0.9800 .
C48 H48A 0.9800 .
C48 H48B 0.9800 .
C48 H48C 0.9800 .
C49 H49A 0.9800 .
C49 H49B 0.9800 .
C49 H49C 0.9800 .
N45 H45A 0.9100 .
N45 H45B 0.9100 .
N45 H45C 0.9100 .
C51 O51B 1.210(10) .
C51 O51A 1.331(10) .
C51 C52 1.555(11) .
C52 O52B 1.232(9) .
C52 O52A 1.247(9) .
C53 O51A 1.458(10) .
C53 H53A 0.9800 .
C53 H53B 0.9800 .
C53 H53C 0.9800 .
C61 C62 1.540(12) .
C61 H61A 0.9800 .
C61 H61B 0.9800 .
C61 H61C 0.9800 .
C62 C66 1.520(12) .
C62 C67 1.535(12) .
C62 C63 1.549(11) .
C63 C64 1.548(11) .
C63 H63A 0.9900 .
C63 H63B 0.9900 .
C64 N65 1.504(10) .
C64 C69 1.523(11) .
C64 C68 1.538(11) .
C66 H66A 0.9800 .
C66 H66B 0.9800 .
C66 H66C 0.9800 .
C67 H67A 0.9800 .
C67 H67B 0.9800 .
C67 H67C 0.9800 .
C68 H68A 0.9800 .
C68 H68B 0.9800 .
C68 H68C 0.9800 .
C69 H69A 0.9800 .
C69 H69B 0.9800 .
C69 H69C 0.9800 .
N65 H65A 0.9100 .
N65 H65B 0.9100 .
N65 H65C 0.9100 .
C71 O71B 1.169(10) .
C71 O71A 1.317(9) .
C71 C72 1.560(11) .
C72 O72A 1.222(9) .
C72 O72B 1.248(9) .
C73 O71A 1.464(9) .
C73 H73A 0.9800 .
C73 H73B 0.9800 .
C73 H73C 0.9800 .
C81 C82 1.545(13) .
C81 H81A 0.9800 .
C81 H81B 0.9800 .
C81 H81C 0.9800 .
C82 C87 1.492(13) .
C82 C83 1.545(11) .
C82 C86 1.547(12) .
C83 C84 1.536(11) .
C83 H83A 0.9900 .
C83 H83B 0.9900 .
C84 N85 1.518(10) .
C84 C89 1.520(11) .
C84 C88 1.530(11) .
C86 H86A 0.9800 .
C86 H86B 0.9800 .
C86 H86C 0.9800 .
C87 H87A 0.9800 .
C87 H87B 0.9800 .
C87 H87C 0.9800 .
C88 H88A 0.9800 .
C88 H88B 0.9800 .
C88 H88C 0.9800 .
C89 H89A 0.9800 .
C89 H89B 0.9800 .
C89 H89C 0.9800 .
N85 H85A 0.9100 .
N85 H85B 0.9100 .
N85 H85C 0.9100 .

loop_
_geom_hbond_atom_site_label_D
_geom_hbond_atom_site_label_H
_geom_hbond_atom_site_label_A
_geom_hbond_distance_DH
_geom_hbond_distance_HA
_geom_hbond_distance_DA
_geom_hbond_angle_DHA
_geom_hbond_site_symmetry_A
N45 H45A O31A 0.91 1.95 2.837(8) 163.6 .
N45 H45B O52B 0.91 1.88 2.775(8) 165.4 .
N85 H85C O52A 0.91 1.90 2.800(8) 170.2 .
N25 H25A O72A 0.91 1.91 2.803(9) 168.3 1_654
N25 H25A O71A 0.91 2.64 3.216(8) 122.1 1_654
N25 H25B O1A 0.91 1.92 2.818(8) 168.1 2_685
N25 H25C O1A 0.91 2.11 2.831(8) 135.3 1_545
N45 H45C O31A 0.91 2.02 2.832(8) 147.2 2_666
N65 H65A O1B 0.91 1.89 2.785(8) 168.8 1_646
N65 H65B O72B 0.91 1.98 2.838(8) 157.7 2_667
N65 H65C O72B 0.91 2.02 2.844(8) 149.9 1_655
N85 H85A O52A 0.91 2.17 2.863(8) 132.5 2_576
N85 H85A O51B 0.91 2.59 3.336(9) 139.7 2_576
N85 H85B O31B 0.91 1.92 2.808(8) 164.2 1_455
N85 H85B O32B 0.91 2.62 3.244(8) 126.0 1_455
